data_8105626
loop_
_publ_author_name
'Xing, Ai-Ping'
'Zeng, Dai'
'Wang, Xin-Ling'

_publ_section_title
;
 Crystal structure of
 (E)-2-(((6-bromopyridin-2-yl)methylene)amino)-3&#x2032;,6&#x2032;-bis(diethylamino)spiro[isoindoline-1,9&#x2032;-xanthen]-3-one,
 C34H34N5O2Br
;
_journal_issue 2
_journal_name_full 'Zeitschrift f\"ur Kristallographie - New Crystal Structures'
_journal_page_first 309
_journal_page_last 311
_journal_paper_doi 10.1515/ncrs-2018-0365
_journal_volume 234
_journal_year 2019
_chemical_formula_moiety 'C34 H34 Br N5 O2'
_chemical_formula_sum 'C34 H34 Br N5 O2'
_chemical_formula_weight 624.57
_space_group_crystal_system orthorhombic
_space_group_IT_number 29
_space_group_name_Hall 'P 2c -2ac'
_space_group_name_H-M_alt 'P c a 21'
_atom_sites_solution_hydrogens geom
_cell_angle_alpha 90
_cell_angle_beta 90
_cell_angle_gamma 90
_cell_formula_units_Z 4
_cell_length_a 21.36266(13)
_cell_length_b 11.83583(8)
_cell_length_c 12.09985(9)
_cell_measurement_reflns_used 29827
_cell_measurement_temperature 173.00(10)
_cell_measurement_theta_max 76.2110
_cell_measurement_theta_min 4.1060
_cell_volume 3059.38(4)
_computing_cell_refinement 'CrysAlis^Pro^ [1]'
_computing_data_collection 'CrysAlis^Pro^ [1]'
_computing_data_reduction 'CrysAlis^Pro^ [1]'
_computing_molecular_graphics 'Olex2 [2]'
_computing_publication_material 'Olex2 [2]'
_computing_structure_refinement 'ShelXL-2015 [3]'
_computing_structure_solution 'ShelXT-2015 [4]'
_diffrn_ambient_temperature 173.15
_diffrn_detector_area_resol_mean 5.2137
_diffrn_detector_type AtlasS2
_diffrn_measured_fraction_theta_full 1.000
_diffrn_measured_fraction_theta_max 1.000
_diffrn_measurement_details
;
List of Runs (angles in degrees, time in seconds):

  # Type    Start    End  Width  t~exp~   \w     \q     \k     \f   Frames
--------------------------------------------------------------------------
  1  \w    -72.00  23.00   1.00    2.00    --  -40.56  77.00  60.00   95
  2  \w   -101.00 -69.00   1.00    2.00    --  -40.56-143.00  13.00   32
  3  \w    -69.00  22.00   1.00    2.00    --  -40.56  57.00 -30.00   91
  4  \w     10.00  66.00   1.00    2.00    --   40.56  77.00 -90.00   56
  5  \w      8.00 116.00   1.00    2.00    --   40.56  77.00  60.00  108
  6  \w    -32.00  36.00   1.00    2.00    --   40.56 -38.00-180.00   68
  7  \w     67.00 113.00   1.00    2.00    --   40.56  77.00-150.00   46
  8  \w     36.00  98.00   1.00    2.00    --   40.56-128.00-176.00   62
  9  \w     19.00 111.00   1.00    2.00    --   40.56  38.00 -30.00   92
 10  \w      8.00 117.00   1.00    2.00    --   40.56  77.00 150.00  109
 11  \w      8.00  64.00   1.00    2.00    --   40.56  77.00-150.00   56
 12  \w      8.00  95.00   1.00    2.00    --   40.56  77.00   0.00   87
 13  \w     12.00  64.00   1.00    2.00    --   40.56  57.00 150.00   52
 14  \w     38.00  65.00   1.00   10.50    --  111.58-125.00 -90.00   27
 15  \w     82.00 146.00   1.00   10.50    --  111.58  61.00 120.00   64
 16  \w     82.00 108.00   1.00   10.50    --  111.58  61.00-180.00   26
 17  \w     82.00 166.00   1.00   10.50    --  111.58  61.00 -90.00   84
 18  \w     79.00 175.00   1.00   10.50    --  111.58  77.00-180.00   96
 19  \w     44.00 107.00   1.00   10.50    --  111.58 -95.00  30.00   63
 20  \w     82.00 176.00   1.00   10.50    --  111.58  61.00-120.00   94
 21  \w     79.00 105.00   1.00   10.50    --  111.58  77.00  90.00   26
 22  \w     82.00 174.00   1.00   10.50    --  111.58  61.00 150.00   92
 23  \w    114.00 177.00   1.00   10.50    --  111.58  77.00 -30.00   63
 24  \w     82.00 109.00   1.00   10.50    --  111.58  61.00   0.00   27
 25  \w     82.00 108.00   1.00   10.50    --  111.58  61.00  60.00   26
 26  \w     82.00 109.00   1.00   10.50    --  111.58  61.00 -60.00   27
 27  \w     79.00 105.00   1.00   10.50    --  111.58  77.00 -30.00   26
 28  \w     79.00 109.00   1.00   10.50    --  111.58  77.00   0.00   30
 29  \w     79.00 175.00   1.00   10.50    --  111.58  77.00 -60.00   96
 30  \w     30.00 104.00   1.00   10.50    --  111.58 -95.00  90.00   74
 31  \w     79.00 105.00   1.00   10.50    --  111.58  77.00-120.00   26
 32  \w     79.00 106.00   1.00   10.50    --  111.58  77.00 -90.00   27
 33  \w     82.00 177.00   1.00   10.50    --  111.58  61.00  30.00   95
 34  \w     79.00 175.00   1.00   10.50    --  111.58  77.00  60.00   96
 35  \w     82.00 108.00   1.00   10.50    --  111.58  61.00 -30.00   26
 36  \w     79.00 169.00   1.00   10.50    --  111.58  77.00 120.00   90
 37  \w     42.00  91.00   1.00   10.50    --  111.58 -95.00 -90.00   49
 38  \w     79.00 105.00   1.00   10.50    --  111.58  77.00 150.00   26
 39  \w     82.00 108.00   1.00   10.50    --  111.58  61.00  90.00   26
 40  \w     80.00 105.00   1.00   10.50    --  111.58  77.00  30.00   25
 41  \w    132.00 158.00   1.00   10.50    --  111.58  61.00-150.00   26
 42  \w     83.00 108.00   1.00   10.50    --  111.58  61.00-150.00   25
 43  \w     92.00 118.00   1.00   10.50    --  111.58-125.00 -90.00   26
 44  \w     79.00 105.00   1.00   10.50    --  111.58  77.00-150.00   26
 45  \w     36.00 133.00   1.00   10.50    --  111.58 -77.00 120.00   97
 46  \w     30.00 105.00   1.00   10.50    --  111.58 -95.00 -30.00   75
;
_diffrn_measurement_device 'four-circle diffractometer'
_diffrn_measurement_device_type 'SuperNova, Dual, Cu at home/near, AtlasS2'
_diffrn_measurement_method '\w scans'
_diffrn_radiation_type CuK\a
_diffrn_radiation_wavelength 1.54184
_diffrn_reflns_av_R_equivalents 0.0318
_diffrn_reflns_av_unetI/netI 0.0153
_diffrn_reflns_Laue_measured_fraction_full 1.000
_diffrn_reflns_Laue_measured_fraction_max 1.000
_diffrn_reflns_limit_h_max 26
_diffrn_reflns_limit_h_min -26
_diffrn_reflns_limit_k_max 14
_diffrn_reflns_limit_k_min -14
_diffrn_reflns_limit_l_max 14
_diffrn_reflns_limit_l_min -12
_diffrn_reflns_number 44776
_diffrn_reflns_point_group_measured_fraction_full 0.930
_diffrn_reflns_point_group_measured_fraction_max 0.930
_diffrn_reflns_theta_full 67.684
_diffrn_reflns_theta_max 69.994
_diffrn_reflns_theta_min 3.735
_exptl_absorpt_coefficient_mu 2.138
_exptl_absorpt_correction_T_max 1.00000
_exptl_absorpt_correction_T_min 0.49457
_exptl_absorpt_correction_type multi-scan
_exptl_absorpt_process_details
;
CrysAlisPro 1.171.39.46 (Rigaku Oxford Diffraction, 2018)
Empirical absorption correction using spherical harmonics,
 implemented in SCALE3 ABSPACK scaling algorithm.
;
_exptl_crystal_colour 'clear colourless'
_exptl_crystal_density_diffrn 1.356
_exptl_crystal_description needle
_exptl_crystal_F_000 1296
_exptl_crystal_size_max 0.2
_exptl_crystal_size_mid 0.1
_exptl_crystal_size_min 0.05
_refine_diff_density_max 0.979
_refine_diff_density_min -1.035
_refine_diff_density_rms 0.057
_refine_ls_abs_structure_details
;
 Classical Flack method preferred over Parsons because s.u. lower.
;
_refine_ls_abs_structure_Flack 0.00(3)
_refine_ls_extinction_coef .
_refine_ls_extinction_method none
_refine_ls_goodness_of_fit_ref 1.073
_refine_ls_hydrogen_treatment constr
_refine_ls_matrix_type full
_refine_ls_number_parameters 383
_refine_ls_number_reflns 5403
_refine_ls_number_restraints 1
_refine_ls_restrained_S_all 1.073
_refine_ls_R_factor_all 0.0512
_refine_ls_R_factor_gt 0.0507
_refine_ls_shift/su_max 0.000
_refine_ls_shift/su_mean 0.000
_refine_ls_structure_factor_coef Fsqd
_refine_ls_weighting_details
;
 w=1/[\s^2^(Fo^2^)+(0.0868P)^2^+2.2969P]
 where P=(Fo^2^+2Fc^2^)/3
;
_refine_ls_weighting_scheme calc
_refine_ls_wR_factor_gt 0.1394
_refine_ls_wR_factor_ref 0.1401
_reflns_Friedel_coverage 0.767
_reflns_Friedel_fraction_full 0.852
_reflns_Friedel_fraction_max 0.852
_reflns_number_gt 5322
_reflns_number_total 5403
_reflns_threshold_expression 'I > 2\s(I)'
_cod_data_source_file suppl_ncrs-2018-0365_suppl.cif
_cod_data_source_block 1
_cod_database_code 8105626
_shelx_space_group_comment
;
The symmetry employed for this shelxl refinement is uniquely defined
by the following loop, which should always be used as a source of
symmetry information in preference to the above space-group names.
They are only intended as comments.
;
_olex2_refinement_description
;
1. Fixed Uiso
 At 1.2 times of:
  All C(H) groups, All C(H,H) groups
 At 1.5 times of:
  All C(H,H,H) groups
2.a Secondary CH2 refined with riding coordinates:
 C27(H27A,H27B), C29(H29A,H29B), C31(H31A,H31B), C33(H33A,H33B)
2.b Aromatic/amide H refined with riding coordinates:
 C2(H2), C3(H3), C4(H4), C6(H6), C9(H9), C10(H10), C11(H11), C12(H12),
 C16(H16), C17(H17), C19(H19), C22(H22), C24(H24), C25(H25)
2.c Idealised Me refined as rotating group:
 C28(H28A,H28B,H28C), C30(H30A,H30B,H30C), C32(H32A,H32B,H32C), C34(H34A,H34B,
 H34C)
;

loop_
_space_group_symop_operation_xyz
'x, y, z'
'-x, -y, z+1/2'
'x+1/2, -y, z'
'-x+1/2, y, z+1/2'

loop_
_atom_site_label
_atom_site_type_symbol
_atom_site_fract_x
_atom_site_fract_y
_atom_site_fract_z
_atom_site_U_iso_or_equiv
_atom_site_adp_type
_atom_site_occupancy
_atom_site_site_symmetry_order
_atom_site_calc_flag
_atom_site_refinement_flags_posn
_atom_site_refinement_flags_adp
_atom_site_refinement_flags_occupancy
_atom_site_disorder_assembly
_atom_site_disorder_group
Br1 Br 0.71823(3) 0.43127(7) 0.52183(7) 0.0704(3) Uani 1 1 d . . . . .
C1 C 0.6900(2) 0.5235(5) 0.4019(5) 0.0488(13) Uani 1 1 d . . . . .
C2 C 0.7302(3) 0.5440(6) 0.3156(8) 0.0650(19) Uani 1 1 d . . . . .
H2 H 0.7713 0.5132 0.3140 0.078 Uiso 1 1 calc R . . . .
C3 C 0.7083(4) 0.6107(7) 0.2324(9) 0.078(2) Uani 1 1 d . . . . .
H3 H 0.7348 0.6289 0.1719 0.093 Uiso 1 1 calc R . . . .
C4 C 0.6474(3) 0.6522(5) 0.2354(6) 0.0581(16) Uani 1 1 d . . . . .
H4 H 0.6318 0.6985 0.1775 0.070 Uiso 1 1 calc R . . . .
C5 C 0.6103(2) 0.6242(4) 0.3251(5) 0.0389(11) Uani 1 1 d . . . . .
C6 C 0.5445(2) 0.6589(4) 0.3331(4) 0.0362(10) Uani 1 1 d . . . . .
H6 H 0.5185 0.6315 0.3908 0.043 Uiso 1 1 calc R . . . .
C7 C 0.4425(2) 0.8307(4) 0.1764(4) 0.0370(10) Uani 1 1 d . . . . .
C8 C 0.3745(2) 0.8360(4) 0.1875(4) 0.0363(10) Uani 1 1 d . . . . .
C9 C 0.3310(3) 0.8944(4) 0.1232(5) 0.0448(12) Uani 1 1 d . . . . .
H9 H 0.3440 0.9398 0.0627 0.054 Uiso 1 1 calc R . . . .
C10 C 0.2687(3) 0.8844(5) 0.1501(6) 0.0553(15) Uani 1 1 d . . . . .
H10 H 0.2382 0.9234 0.1074 0.066 Uiso 1 1 calc R . . . .
C11 C 0.2495(3) 0.8186(5) 0.2381(6) 0.0553(15) Uani 1 1 d . . . . .
H11 H 0.2062 0.8127 0.2547 0.066 Uiso 1 1 calc R . . . .
C12 C 0.2932(2) 0.7602(4) 0.3034(5) 0.0461(13) Uani 1 1 d . . . . .
H12 H 0.2803 0.7165 0.3652 0.055 Uiso 1 1 calc R . . . .
C13 C 0.3557(2) 0.7686(3) 0.2750(4) 0.0343(9) Uani 1 1 d . . . . .
C14 C 0.4111(2) 0.7094(3) 0.3288(4) 0.0315(9) Uani 1 1 d . . . . .
C15 C 0.4065(2) 0.5829(3) 0.3154(4) 0.0309(9) Uani 1 1 d . . . . .
C16 C 0.4107(3) 0.5312(4) 0.2116(4) 0.0405(11) Uani 1 1 d . . . . .
H16 H 0.4187 0.5768 0.1486 0.049 Uiso 1 1 calc R . . . .
C17 C 0.4037(3) 0.4168(4) 0.1976(5) 0.0444(12) Uani 1 1 d . . . . .
H17 H 0.4067 0.3855 0.1255 0.053 Uiso 1 1 calc R . . . .
C18 C 0.3923(3) 0.3459(4) 0.2870(5) 0.0428(12) Uani 1 1 d . . . . .
C19 C 0.3873(2) 0.3962(4) 0.3923(5) 0.0410(11) Uani 1 1 d . . . . .
H19 H 0.3783 0.3509 0.4551 0.049 Uiso 1 1 calc R . . . .
C20 C 0.3956(2) 0.5117(4) 0.4041(4) 0.0341(9) Uani 1 1 d . . . . .
C21 C 0.40575(18) 0.6615(3) 0.5321(4) 0.0318(9) Uani 1 1 d . . . . .
C22 C 0.4079(2) 0.6897(4) 0.6436(4) 0.0360(10) Uani 1 1 d . . . . .
H22 H 0.3999 0.6333 0.6977 0.043 Uiso 1 1 calc R . . . .
C23 C 0.4218(2) 0.8003(4) 0.6773(4) 0.0368(10) Uani 1 1 d . . . . .
C24 C 0.4358(3) 0.8800(4) 0.5937(4) 0.0404(11) Uani 1 1 d . . . . .
H24 H 0.4471 0.9551 0.6133 0.048 Uiso 1 1 calc R . . . .
C25 C 0.4330(2) 0.8490(4) 0.4836(4) 0.0362(10) Uani 1 1 d . . . . .
H25 H 0.4417 0.9045 0.4290 0.043 Uiso 1 1 calc R . . . .
C26 C 0.4180(2) 0.7393(4) 0.4488(4) 0.0313(9) Uani 1 1 d . . . . .
C27 C 0.3775(4) 0.1550(5) 0.3666(7) 0.074(2) Uani 1 1 d . . . . .
H27A H 0.4017 0.1833 0.4306 0.089 Uiso 1 1 calc R . . . .
H27B H 0.3935 0.0789 0.3477 0.089 Uiso 1 1 calc R . . . .
C28 C 0.3103(5) 0.1461(10) 0.3980(10) 0.109(3) Uani 1 1 d . . . . .
H28A H 0.2951 0.2201 0.4224 0.163 Uiso 1 1 calc GR . . . .
H28B H 0.3057 0.0913 0.4582 0.163 Uiso 1 1 calc GR . . . .
H28C H 0.2859 0.1210 0.3340 0.163 Uiso 1 1 calc GR . . . .
C29 C 0.3928(4) 0.1801(5) 0.1620(6) 0.0635(17) Uani 1 1 d . . . . .
H29A H 0.4027 0.0987 0.1692 0.076 Uiso 1 1 calc R . . . .
H29B H 0.4281 0.2167 0.1227 0.076 Uiso 1 1 calc R . . . .
C30 C 0.3339(4) 0.1933(5) 0.0939(6) 0.0643(17) Uani 1 1 d . . . . .
H30A H 0.2992 0.1542 0.1306 0.096 Uiso 1 1 calc GR . . . .
H30B H 0.3405 0.1605 0.0204 0.096 Uiso 1 1 calc GR . . . .
H30C H 0.3238 0.2737 0.0865 0.096 Uiso 1 1 calc GR . . . .
C31 C 0.4401(3) 0.9426(5) 0.8228(5) 0.0573(16) Uani 1 1 d . . . . .
H31A H 0.4749 0.9703 0.7761 0.069 Uiso 1 1 calc R . . . .
H31B H 0.4553 0.9387 0.9000 0.069 Uiso 1 1 calc R . . . .
C32 C 0.3859(5) 1.0254(5) 0.8163(7) 0.080(3) Uani 1 1 d . . . . .
H32A H 0.3761 1.0407 0.7386 0.120 Uiso 1 1 calc GR . . . .
H32B H 0.3976 1.0961 0.8531 0.120 Uiso 1 1 calc GR . . . .
H32C H 0.3492 0.9929 0.8529 0.120 Uiso 1 1 calc GR . . . .
C33 C 0.4063(3) 0.7474(4) 0.8729(4) 0.0433(12) Uani 1 1 d . . . . .
H33A H 0.3723 0.6980 0.8453 0.052 Uiso 1 1 calc R . . . .
H33B H 0.3901 0.7886 0.9381 0.052 Uiso 1 1 calc R . . . .
C34 C 0.4597(3) 0.6755(5) 0.9082(6) 0.0545(13) Uani 1 1 d . . . . .
H34A H 0.4764 0.6348 0.8440 0.082 Uiso 1 1 calc GR . . . .
H34B H 0.4454 0.6210 0.9637 0.082 Uiso 1 1 calc GR . . . .
H34C H 0.4926 0.7231 0.9400 0.082 Uiso 1 1 calc GR . . . .
N1 N 0.6315(2) 0.5602(4) 0.4082(4) 0.0428(10) Uani 1 1 d . . . . .
N2 N 0.52310(18) 0.7272(3) 0.2597(4) 0.0366(8) Uani 1 1 d . . . . .
N3 N 0.46293(18) 0.7576(3) 0.2596(3) 0.0335(8) Uani 1 1 d . . . . .
N4 N 0.3870(3) 0.2300(4) 0.2733(5) 0.0601(14) Uani 1 1 d . . . . .
N5 N 0.4221(2) 0.8298(3) 0.7865(4) 0.0444(10) Uani 1 1 d . . . . .
O1 O 0.39164(17) 0.5499(2) 0.5118(3) 0.0406(7) Uani 1 1 d . . . . .
O2 O 0.47625(19) 0.8795(3) 0.1113(3) 0.0473(9) Uani 1 1 d . . . . .

loop_
_atom_site_aniso_label
_atom_site_aniso_U_11
_atom_site_aniso_U_22
_atom_site_aniso_U_33
_atom_site_aniso_U_23
_atom_site_aniso_U_13
_atom_site_aniso_U_12
Br1 0.0502(3) 0.1015(5) 0.0594(4) -0.0226(4) -0.0145(3) 0.0289(3)
C1 0.033(2) 0.054(3) 0.059(4) -0.023(3) -0.002(2) 0.001(2)
C2 0.035(3) 0.063(3) 0.097(6) -0.010(4) 0.014(3) 0.004(2)
C3 0.058(4) 0.067(4) 0.108(7) 0.008(4) 0.047(4) 0.002(3)
C4 0.050(3) 0.056(3) 0.068(4) 0.001(3) 0.023(3) 0.005(3)
C5 0.039(2) 0.038(2) 0.040(3) -0.012(2) 0.003(2) -0.0074(19)
C6 0.036(2) 0.039(2) 0.033(2) -0.0059(19) 0.0039(19) -0.0074(17)
C7 0.057(3) 0.0258(18) 0.028(2) -0.0023(17) -0.001(2) -0.0105(18)
C8 0.055(3) 0.0244(18) 0.030(2) 0.0025(17) -0.003(2) -0.0043(18)
C9 0.061(3) 0.030(2) 0.043(3) 0.005(2) -0.010(2) 0.000(2)
C10 0.058(3) 0.044(3) 0.063(4) 0.007(3) -0.018(3) 0.009(2)
C11 0.041(2) 0.051(3) 0.074(5) 0.013(3) -0.007(3) 0.001(2)
C12 0.040(2) 0.040(2) 0.058(4) 0.012(2) 0.001(2) -0.0032(19)
C13 0.043(2) 0.0249(18) 0.035(3) 0.0021(17) -0.005(2) -0.0045(16)
C14 0.032(2) 0.0289(19) 0.033(2) 0.0034(18) 0.0019(18) -0.0050(16)
C15 0.032(2) 0.0287(19) 0.031(2) 0.0015(17) -0.0006(18) -0.0047(15)
C16 0.056(3) 0.035(2) 0.031(3) 0.0001(19) -0.004(2) -0.006(2)
C17 0.065(3) 0.031(2) 0.037(3) -0.004(2) -0.005(2) -0.008(2)
C18 0.053(3) 0.032(2) 0.044(3) -0.003(2) -0.007(2) -0.0029(19)
C19 0.052(3) 0.031(2) 0.040(3) 0.0052(19) -0.004(2) -0.0070(19)
C20 0.037(2) 0.032(2) 0.034(2) 0.0012(19) -0.0012(19) -0.0032(17)
C21 0.0350(19) 0.0267(18) 0.034(2) 0.0032(18) 0.0037(19) -0.0035(14)
C22 0.042(2) 0.034(2) 0.033(3) 0.0048(18) 0.0066(19) -0.0051(17)
C23 0.040(2) 0.038(2) 0.032(3) -0.0005(19) 0.0026(18) -0.0035(18)
C24 0.050(3) 0.033(2) 0.038(3) -0.003(2) 0.005(2) -0.011(2)
C25 0.046(3) 0.031(2) 0.032(3) 0.0021(17) 0.0023(19) -0.0086(18)
C26 0.034(2) 0.0290(19) 0.031(2) 0.0021(17) 0.0024(17) -0.0047(16)
C27 0.113(6) 0.035(3) 0.074(5) 0.001(3) -0.004(4) -0.011(3)
C28 0.116(8) 0.109(7) 0.101(8) 0.003(6) -0.001(7) -0.046(6)
C29 0.085(4) 0.039(3) 0.067(5) -0.011(3) -0.009(4) -0.003(3)
C30 0.079(4) 0.043(3) 0.071(4) -0.009(3) 0.001(3) 0.001(3)
C31 0.086(4) 0.053(3) 0.034(3) -0.010(2) 0.004(3) -0.031(3)
C32 0.142(7) 0.034(3) 0.064(5) -0.007(3) 0.031(5) -0.010(3)
C33 0.052(3) 0.047(3) 0.030(3) 0.001(2) 0.010(2) -0.003(2)
C34 0.065(3) 0.055(3) 0.043(3) 0.002(3) -0.002(3) 0.000(3)
N1 0.033(2) 0.051(2) 0.044(3) -0.018(2) -0.0013(19) 0.0009(17)
N2 0.039(2) 0.0370(18) 0.034(2) -0.0061(16) 0.0017(16) -0.0092(15)
N3 0.0381(19) 0.0349(18) 0.028(2) 0.0031(15) 0.0026(16) -0.0121(14)
N4 0.100(4) 0.030(2) 0.051(3) 0.000(2) -0.008(3) -0.007(2)
N5 0.065(3) 0.036(2) 0.032(2) -0.0005(17) 0.007(2) -0.0086(18)
O1 0.0606(19) 0.0285(14) 0.0327(19) 0.0039(14) 0.0060(18) -0.0096(13)
O2 0.063(2) 0.0421(18) 0.037(2) 0.0086(15) 0.0060(17) -0.0189(16)

loop_
_atom_type_symbol
_atom_type_description
_atom_type_scat_dispersion_real
_atom_type_scat_dispersion_imag
_atom_type_scat_source
C C 0.0181 0.0091 'International Tables Vol C Tables 4.2.6.8 and 6.1.1.4'
H H 0.0000 0.0000 'International Tables Vol C Tables 4.2.6.8 and 6.1.1.4'
Br Br -0.6763 1.2805 'International Tables Vol C Tables 4.2.6.8 and 6.1.1.4'
N N 0.0311 0.0180 'International Tables Vol C Tables 4.2.6.8 and 6.1.1.4'
O O 0.0492 0.0322 'International Tables Vol C Tables 4.2.6.8 and 6.1.1.4'

loop_
_geom_angle_atom_site_label_1
_geom_angle_atom_site_label_2
_geom_angle_atom_site_label_3
_geom_angle
_geom_angle_site_symmetry_1
_geom_angle_site_symmetry_3
C2 C1 Br1 118.7(4) . .
N1 C1 Br1 116.2(5) . .
N1 C1 C2 125.1(7) . .
C1 C2 H2 121.6 . .
C3 C2 C1 116.7(6) . .
C3 C2 H2 121.6 . .
C2 C3 H3 119.8 . .
C2 C3 C4 120.4(7) . .
C4 C3 H3 119.8 . .
C3 C4 H4 120.9 . .
C5 C4 C3 118.1(7) . .
C5 C4 H4 120.9 . .
C4 C5 C6 122.2(5) . .
N1 C5 C4 122.0(5) . .
N1 C5 C6 115.7(5) . .
C5 C6 H6 120.9 . .
N2 C6 C5 118.2(5) . .
N2 C6 H6 120.9 . .
N3 C7 C8 105.7(4) . .
O2 C7 C8 129.0(5) . .
O2 C7 N3 125.2(5) . .
C9 C8 C7 129.3(5) . .
C13 C8 C7 109.5(4) . .
C13 C8 C9 121.2(5) . .
C8 C9 H9 121.0 . .
C10 C9 C8 118.0(5) . .
C10 C9 H9 121.0 . .
C9 C10 H10 119.4 . .
C9 C10 C11 121.2(5) . .
C11 C10 H10 119.4 . .
C10 C11 H11 119.5 . .
C10 C11 C12 120.9(6) . .
C12 C11 H11 119.5 . .
C11 C12 H12 121.1 . .
C13 C12 C11 117.8(5) . .
C13 C12 H12 121.1 . .
C8 C13 C14 111.5(4) . .
C12 C13 C8 120.8(5) . .
C12 C13 C14 127.7(5) . .
C15 C14 C13 111.2(4) . .
C26 C14 C13 112.5(4) . .
C26 C14 C15 110.1(4) . .
N3 C14 C13 99.2(4) . .
N3 C14 C15 111.4(4) . .
N3 C14 C26 112.1(4) . .
C16 C15 C14 121.8(4) . .
C20 C15 C14 122.1(4) . .
C20 C15 C16 116.1(4) . .
C15 C16 H16 118.8 . .
C17 C16 C15 122.4(5) . .
C17 C16 H16 118.8 . .
C16 C17 H17 119.4 . .
C16 C17 C18 121.2(5) . .
C18 C17 H17 119.4 . .
C17 C18 C19 117.5(4) . .
N4 C18 C17 121.2(5) . .
N4 C18 C19 121.3(5) . .
C18 C19 H19 120.0 . .
C20 C19 C18 120.0(5) . .
C20 C19 H19 120.0 . .
C15 C20 C19 122.8(5) . .
O1 C20 C15 122.8(4) . .
O1 C20 C19 114.4(4) . .
C26 C21 C22 122.6(4) . .
O1 C21 C22 114.2(4) . .
O1 C21 C26 123.2(5) . .
C21 C22 H22 119.6 . .
C21 C22 C23 120.8(4) . .
C23 C22 H22 119.6 . .
C22 C23 C24 117.4(4) . .
N5 C23 C22 121.3(4) . .
N5 C23 C24 121.3(4) . .
C23 C24 H24 119.9 . .
C25 C24 C23 120.1(4) . .
C25 C24 H24 119.9 . .
C24 C25 H25 118.5 . .
C24 C25 C26 123.0(4) . .
C26 C25 H25 118.5 . .
C21 C26 C14 121.8(4) . .
C21 C26 C25 116.1(4) . .
C25 C26 C14 122.0(4) . .
H27A C27 H27B 107.9 . .
C28 C27 H27A 109.2 . .
C28 C27 H27B 109.2 . .
N4 C27 H27A 109.2 . .
N4 C27 H27B 109.2 . .
N4 C27 C28 112.2(8) . .
C27 C28 H28A 109.5 . .
C27 C28 H28B 109.5 . .
C27 C28 H28C 109.5 . .
H28A C28 H28B 109.5 . .
H28A C28 H28C 109.5 . .
H28B C28 H28C 109.5 . .
H29A C29 H29B 107.8 . .
C30 C29 H29A 109.1 . .
C30 C29 H29B 109.1 . .
N4 C29 H29A 109.1 . .
N4 C29 H29B 109.1 . .
N4 C29 C30 112.7(6) . .
C29 C30 H30A 109.5 . .
C29 C30 H30B 109.5 . .
C29 C30 H30C 109.5 . .
H30A C30 H30B 109.5 . .
H30A C30 H30C 109.5 . .
H30B C30 H30C 109.5 . .
H31A C31 H31B 107.9 . .
C32 C31 H31A 109.2 . .
C32 C31 H31B 109.2 . .
N5 C31 H31A 109.2 . .
N5 C31 H31B 109.2 . .
N5 C31 C32 112.1(6) . .
C31 C32 H32A 109.5 . .
C31 C32 H32B 109.5 . .
C31 C32 H32C 109.5 . .
H32A C32 H32B 109.5 . .
H32A C32 H32C 109.5 . .
H32B C32 H32C 109.5 . .
H33A C33 H33B 107.6 . .
C34 C33 H33A 108.7 . .
C34 C33 H33B 108.7 . .
N5 C33 H33A 108.7 . .
N5 C33 H33B 108.7 . .
N5 C33 C34 114.0(5) . .
C33 C34 H34A 109.5 . .
C33 C34 H34B 109.5 . .
C33 C34 H34C 109.5 . .
H34A C34 H34B 109.5 . .
H34A C34 H34C 109.5 . .
H34B C34 H34C 109.5 . .
C1 N1 C5 117.5(5) . .
C6 N2 N3 120.9(4) . .
C7 N3 C14 114.0(4) . .
N2 N3 C7 117.9(4) . .
N2 N3 C14 127.4(4) . .
C18 N4 C27 121.6(6) . .
C18 N4 C29 119.9(5) . .
C27 N4 C29 118.5(5) . .
C23 N5 C31 121.8(4) . .
C23 N5 C33 121.2(4) . .
C31 N5 C33 117.0(4) . .
C21 O1 C20 117.9(4) . .

loop_
_geom_bond_atom_site_label_1
_geom_bond_atom_site_label_2
_geom_bond_distance
_geom_bond_site_symmetry_2
Br1 C1 1.913(7) .
C1 C2 1.374(10) .
C1 N1 1.325(7) .
C2 H2 0.9500 .
C2 C3 1.362(13) .
C3 H3 0.9500 .
C3 C4 1.391(9) .
C4 H4 0.9500 .
C4 C5 1.385(8) .
C5 C6 1.467(7) .
C5 N1 1.338(8) .
C6 H6 0.9500 .
C6 N2 1.285(7) .
C7 C8 1.460(8) .
C7 N3 1.397(6) .
C7 O2 1.214(6) .
C8 C9 1.396(7) .
C8 C13 1.385(7) .
C9 H9 0.9500 .
C9 C10 1.375(9) .
C10 H10 0.9500 .
C10 C11 1.381(9) .
C11 H11 0.9500 .
C11 C12 1.405(8) .
C12 H12 0.9500 .
C12 C13 1.382(7) .
C13 C14 1.521(6) .
C14 C15 1.509(6) .
C14 C26 1.502(7) .
C14 N3 1.502(5) .
C15 C16 1.401(7) .
C15 C20 1.385(7) .
C16 H16 0.9500 .
C16 C17 1.372(7) .
C17 H17 0.9500 .
C17 C18 1.391(8) .
C18 C19 1.410(8) .
C18 N4 1.387(6) .
C19 H19 0.9500 .
C19 C20 1.385(6) .
C20 O1 1.382(6) .
C21 C22 1.391(7) .
C21 C26 1.389(6) .
C21 O1 1.376(5) .
C22 H22 0.9500 .
C22 C23 1.403(7) .
C23 C24 1.415(7) .
C23 N5 1.367(7) .
C24 H24 0.9500 .
C24 C25 1.383(7) .
C25 H25 0.9500 .
C25 C26 1.402(6) .
C27 H27A 0.9900 .
C27 H27B 0.9900 .
C27 C28 1.488(14) .
C27 N4 1.450(9) .
C28 H28A 0.9800 .
C28 H28B 0.9800 .
C28 H28C 0.9800 .
C29 H29A 0.9900 .
C29 H29B 0.9900 .
C29 C30 1.512(10) .
C29 N4 1.476(9) .
C30 H30A 0.9800 .
C30 H30B 0.9800 .
C30 H30C 0.9800 .
C31 H31A 0.9900 .
C31 H31B 0.9900 .
C31 C32 1.518(11) .
C31 N5 1.457(6) .
C32 H32A 0.9800 .
C32 H32B 0.9800 .
C32 H32C 0.9800 .
C33 H33A 0.9900 .
C33 H33B 0.9900 .
C33 C34 1.487(8) .
C33 N5 1.469(7) .
C34 H34A 0.9800 .
C34 H34B 0.9800 .
C34 H34C 0.9800 .
N2 N3 1.335(6) .
